data_7046297
loop_
_publ_author_name
'Saito, Masaichi'
'Matsunaga, Naoki'
'Hamada, Jumpei'
'Furukawa, Shunsuke'
'Minoura, Mao'
'Wegner, Susann'
'Barthel, Juri'
'Janiak, Christoph'

_publ_section_title
;
 Heterobimetallic triple-decker complexes derived from a dianionic
 aromatic stannole ligand.
;
_journal_issue 27
_journal_name_full 'Dalton transactions (Cambridge, England : 2003)'
_journal_page_first 8892
_journal_page_last 8896
_journal_paper_doi 10.1039/c8dt01455h
_journal_volume 47
_journal_year 2018
_chemical_formula_moiety 'C44 H64 Rh2 Si2 Sn, C44 H64 Rh2 Si2 Sn, 0.5(C6 H6)'
_chemical_formula_sum 'C91 H131 Rh4 Si4 Sn2'
_chemical_formula_weight 1986.38
_space_group_IT_number 2
_space_group_name_Hall '-P 1'
_space_group_name_H-M_alt 'P -1'
_symmetry_cell_setting triclinic
_symmetry_space_group_name_Hall '-P 1'
_symmetry_space_group_name_H-M 'P -1'
_atom_sites_solution_hydrogens geom
_atom_sites_solution_primary direct
_atom_sites_solution_secondary difmap
_audit_creation_method SHELXL-97
_audit_update_record
;
2017-11-28 deposited with the CCDC.
2018-05-09 downloaded from the CCDC.
;
_cell_angle_alpha 103.8010(10)
_cell_angle_beta 93.3040(10)
_cell_angle_gamma 106.7550(10)
_cell_formula_units_Z 2
_cell_length_a 11.3200(8)
_cell_length_b 19.1507(13)
_cell_length_c 21.3105(15)
_cell_measurement_reflns_used 9767
_cell_measurement_temperature 100(2)
_cell_measurement_theta_max 27.47
_cell_measurement_theta_min 2.25
_cell_volume 4256.1(5)
_computing_cell_refinement 'Bruker SAINT (Bruker 2008)'
_computing_data_collection 'Bruker APEX2 (Bruker 2008)'
_computing_data_reduction 'Bruker SAINT and XPREP (Bruker 2008)'
_computing_molecular_graphics 'XSHEL (Bruker, 2002)'
_computing_publication_material 'XCIF (Bruker, 2001)'
_computing_structure_refinement 'SHELXL97 (Sheldrick, 2008)'
_computing_structure_solution 'SHELXS97 (Sheldrick, 2008)'
_diffrn_ambient_temperature 100(2)
_diffrn_measured_fraction_theta_full 0.993
_diffrn_measured_fraction_theta_max 0.993
_diffrn_measurement_device_type 'Bruker APEXII CCD area-detector'
_diffrn_measurement_method '\f and \w'
_diffrn_radiation_monochromator 'Bruker Helios multilayer confocal mirror'
_diffrn_radiation_source 'Bruker TXS fine-focus rotating anode'
_diffrn_radiation_type MoK\a
_diffrn_radiation_wavelength 0.71073
_diffrn_reflns_av_R_equivalents 0.0204
_diffrn_reflns_av_sigmaI/netI 0.0233
_diffrn_reflns_limit_h_max 14
_diffrn_reflns_limit_h_min -14
_diffrn_reflns_limit_k_max 24
_diffrn_reflns_limit_k_min -24
_diffrn_reflns_limit_l_max 26
_diffrn_reflns_limit_l_min -26
_diffrn_reflns_number 46038
_diffrn_reflns_theta_full 26.50
_diffrn_reflns_theta_max 26.50
_diffrn_reflns_theta_min 0.99
_exptl_absorpt_coefficient_mu 1.436
_exptl_absorpt_correction_T_max 0.866
_exptl_absorpt_correction_T_min 0.806
_exptl_absorpt_correction_type multi-scan
_exptl_absorpt_process_details 'XPREP; Bruker AXS 2008'
_exptl_crystal_colour orange
_exptl_crystal_density_diffrn 1.550
_exptl_crystal_density_method 'not measured'
_exptl_crystal_description cube
_exptl_crystal_F_000 2026
_exptl_crystal_size_max 0.15
_exptl_crystal_size_mid 0.15
_exptl_crystal_size_min 0.10
_refine_diff_density_max 0.691
_refine_diff_density_min -0.659
_refine_diff_density_rms 0.073
_refine_ls_extinction_method none
_refine_ls_goodness_of_fit_ref 1.008
_refine_ls_hydrogen_treatment mixed
_refine_ls_matrix_type full
_refine_ls_number_parameters 938
_refine_ls_number_reflns 17507
_refine_ls_number_restraints 0
_refine_ls_restrained_S_all 1.008
_refine_ls_R_factor_all 0.0210
_refine_ls_R_factor_gt 0.0190
_refine_ls_shift/su_max 0.006
_refine_ls_shift/su_mean 0.000
_refine_ls_structure_factor_coef Fsqd
_refine_ls_weighting_details 'calc w=1/[\s^2^(Fo^2^)+(0.0181P)^2^+4.4922P] where P=(Fo^2^+2Fc^2^)/3'
_refine_ls_weighting_scheme calc
_refine_ls_wR_factor_gt 0.0464
_refine_ls_wR_factor_ref 0.0478
_reflns_number_gt 16333
_reflns_number_total 17507
_reflns_threshold_expression >2sigma(I)
_cod_data_source_file c8dt01455h2.cif
_cod_data_source_block masa1129
_cod_depositor_comments 'Adding full bibliography for 7046297--7046298.cif.'
_cod_database_code 7046297

loop_
_symmetry_equiv_pos_as_xyz
'x, y, z'
'-x, -y, -z'

loop_
_atom_site_label
_atom_site_type_symbol
_atom_site_fract_x
_atom_site_fract_y
_atom_site_fract_z
_atom_site_U_iso_or_equiv
_atom_site_adp_type
_atom_site_occupancy
_atom_site_symmetry_multiplicity
_atom_site_calc_flag
_atom_site_refinement_flags
Sn1 Sn 1.384480(11) 1.315603(7) 0.440986(6) 0.01150(3) Uani 1 1 d .
C1 C 1.31057(17) 1.18978(11) 0.39150(9) 0.0116(4) Uani 1 1 d .
C2 C 1.19263(17) 1.16555(11) 0.35022(8) 0.0112(4) Uani 1 1 d .
C3 C 1.13532(17) 1.22517(11) 0.34334(9) 0.0113(4) Uani 1 1 d .
C4 C 1.21079(17) 1.30304(11) 0.37256(9) 0.0126(4) Uani 1 1 d .
Si1 Si 1.39597(5) 1.12287(3) 0.40982(2) 0.01249(10) Uani 1 1 d .
C5 C 1.31722(19) 1.06526(12) 0.46534(10) 0.0185(4) Uani 1 1 d .
H5A H 1.2622 1.0175 0.4394 0.028 Uiso 1 1 calc R
H5B H 1.2704 1.0922 0.4919 0.028 Uiso 1 1 calc R
H5C H 1.3792 1.0569 0.4928 0.028 Uiso 1 1 calc R
C6 C 1.40670(19) 1.05119(11) 0.33408(10) 0.0174(4) Uani 1 1 d .
H6A H 1.4294 1.0112 0.3463 0.026 Uiso 1 1 calc R
H6B H 1.4687 1.0753 0.3105 0.026 Uiso 1 1 calc R
H6C H 1.3275 1.0306 0.3069 0.026 Uiso 1 1 calc R
C7 C 1.56224(18) 1.17516(12) 0.45501(9) 0.0161(4) Uani 1 1 d .
C8 C 1.6266(2) 1.11484(13) 0.45871(11) 0.0232(5) Uani 1 1 d .
H8A H 1.6338 1.0886 0.4154 0.035 Uiso 1 1 calc R
H8B H 1.5778 1.0794 0.4797 0.035 Uiso 1 1 calc R
H8C H 1.7080 1.1391 0.4833 0.035 Uiso 1 1 calc R
C9 C 1.55929(19) 1.21843(12) 0.52545(10) 0.0199(4) Uani 1 1 d .
H9A H 1.6427 1.2407 0.5480 0.030 Uiso 1 1 calc R
H9B H 1.5110 1.1841 0.5475 0.030 Uiso 1 1 calc R
H9C H 1.5223 1.2576 0.5248 0.030 Uiso 1 1 calc R
C10 C 1.64515(19) 1.23052(13) 0.42179(10) 0.0203(4) Uani 1 1 d .
H10A H 1.6058 1.2673 0.4163 0.031 Uiso 1 1 calc R
H10B H 1.6570 1.2031 0.3799 0.031 Uiso 1 1 calc R
H10C H 1.7244 1.2558 0.4484 0.031 Uiso 1 1 calc R
C11 C 1.12625(17) 1.08382(11) 0.31532(9) 0.0127(4) Uani 1 1 d .
C12 C 1.09129(18) 1.03019(11) 0.35057(9) 0.0146(4) Uani 1 1 d .
H12A H 1.1011 1.0461 0.3959 0.017 Uiso 1 1 calc R
C13 C 1.04220(19) 0.95353(12) 0.31944(10) 0.0182(4) Uani 1 1 d .
H13A H 1.0202 0.9188 0.3440 0.022 Uiso 1 1 calc R
C14 C 1.02584(19) 0.92856(12) 0.25207(10) 0.0191(4) Uani 1 1 d .
H14A H 0.9951 0.8771 0.2313 0.023 Uiso 1 1 calc R
C15 C 1.05580(19) 0.98112(12) 0.21581(10) 0.0179(4) Uani 1 1 d .
H15A H 1.0433 0.9649 0.1705 0.022 Uiso 1 1 calc R
C16 C 1.10443(18) 1.05795(11) 0.24698(9) 0.0149(4) Uani 1 1 d .
H16A H 1.1228 1.0927 0.2222 0.018 Uiso 1 1 calc R
C17 C 1.01854(18) 1.20128(11) 0.29494(9) 0.0129(4) Uani 1 1 d .
C18 C 0.89999(18) 1.16421(11) 0.30727(10) 0.0161(4) Uani 1 1 d .
H18A H 0.8901 1.1552 0.3480 0.019 Uiso 1 1 calc R
C19 C 0.79630(19) 1.14042(12) 0.25976(10) 0.0196(4) Uani 1 1 d .
H19A H 0.7181 1.1164 0.2692 0.024 Uiso 1 1 calc R
C20 C 0.8093(2) 1.15248(12) 0.19869(10) 0.0224(5) Uani 1 1 d .
H20A H 0.7403 1.1364 0.1669 0.027 Uiso 1 1 calc R
C21 C 0.9262(2) 1.18875(12) 0.18537(10) 0.0216(4) Uani 1 1 d .
H21A H 0.9356 1.1971 0.1444 0.026 Uiso 1 1 calc R
C22 C 1.02940(19) 1.21272(11) 0.23285(9) 0.0173(4) Uani 1 1 d .
H22A H 1.1072 1.2368 0.2231 0.021 Uiso 1 1 calc R
Si2 Si 1.14696(5) 1.38553(3) 0.37441(3) 0.01398(11) Uani 1 1 d .
C23 C 1.1204(2) 1.40496(12) 0.29267(10) 0.0202(4) Uani 1 1 d .
H23A H 1.0787 1.3582 0.2605 0.030 Uiso 1 1 calc R
H23B H 1.1991 1.4286 0.2802 0.030 Uiso 1 1 calc R
H23C H 1.0701 1.4380 0.2959 0.030 Uiso 1 1 calc R
C24 C 0.9902(2) 1.36509(12) 0.40361(11) 0.0224(4) Uani 1 1 d .
H24A H 0.9577 1.4062 0.4035 0.034 Uiso 1 1 calc R
H24B H 0.9985 1.3595 0.4471 0.034 Uiso 1 1 calc R
H24C H 0.9344 1.3192 0.3751 0.034 Uiso 1 1 calc R
C25 C 1.2500(2) 1.48089(11) 0.43117(10) 0.0190(4) Uani 1 1 d .
C26 C 1.3829(2) 1.50429(12) 0.41392(11) 0.0230(5) Uani 1 1 d .
H26A H 1.4270 1.5549 0.4394 0.035 Uiso 1 1 calc R
H26B H 1.3797 1.5024 0.3684 0.035 Uiso 1 1 calc R
H26C H 1.4251 1.4703 0.4231 0.035 Uiso 1 1 calc R
C27 C 1.2563(2) 1.48083(13) 0.50345(10) 0.0258(5) Uani 1 1 d .
H27A H 1.2903 1.4422 0.5099 0.039 Uiso 1 1 calc R
H27B H 1.1741 1.4710 0.5158 0.039 Uiso 1 1 calc R
H27C H 1.3085 1.5292 0.5298 0.039 Uiso 1 1 calc R
C28 C 1.1916(2) 1.54280(13) 0.42319(12) 0.0307(5) Uani 1 1 d .
H28A H 1.2382 1.5902 0.4533 0.046 Uiso 1 1 calc R
H28B H 1.1069 1.5289 0.4319 0.046 Uiso 1 1 calc R
H28C H 1.1936 1.5476 0.3794 0.046 Uiso 1 1 calc R
Rh1 Rh 1.154555(13) 1.228248(8) 0.451131(7) 0.01014(3) Uani 1 1 d .
C29 C 1.19675(18) 1.29382(12) 0.55223(9) 0.0160(4) Uani 1 1 d .
H29A H 1.2613 1.3284 0.5401 0.019 Uiso 1 1 calc R
C30 C 1.20565(18) 1.22092(12) 0.54748(9) 0.0158(4) Uani 1 1 d .
H30A H 1.2719 1.2084 0.5292 0.019 Uiso 1 1 calc R
C31 C 1.11122(19) 1.16184(12) 0.57107(10) 0.0183(4) Uani 1 1 d .
H31A H 1.0744 1.1872 0.6059 0.022 Uiso 1 1 calc R
H31B H 1.1537 1.1320 0.5887 0.022 Uiso 1 1 calc R
C32 C 1.00743(19) 1.10895(12) 0.51636(10) 0.0186(4) Uani 1 1 d .
H32A H 1.0293 1.0638 0.4973 0.022 Uiso 1 1 calc R
H32B H 0.9308 1.0936 0.5348 0.022 Uiso 1 1 calc R
C33 C 0.98599(17) 1.14608(12) 0.46326(9) 0.0155(4) Uani 1 1 d .
H33A H 0.9851 1.1202 0.4203 0.019 Uiso 1 1 calc R
C34 C 0.96744(17) 1.21722(11) 0.47502(9) 0.0147(4) Uani 1 1 d .
H34A H 0.9583 1.2370 0.4399 0.018 Uiso 1 1 calc R
C35 C 0.96163(19) 1.26331(12) 0.54312(10) 0.0189(4) Uani 1 1 d .
H35A H 0.9316 1.2292 0.5699 0.023 Uiso 1 1 calc R
H35B H 0.9027 1.2909 0.5402 0.023 Uiso 1 1 calc R
C36 C 1.08873(19) 1.31943(12) 0.57591(10) 0.0192(4) Uani 1 1 d .
H36A H 1.0959 1.3680 0.5675 0.023 Uiso 1 1 calc R
H36B H 1.0935 1.3264 0.6227 0.023 Uiso 1 1 calc R
Rh2 Rh 1.337204(14) 1.254423(8) 0.310641(7) 0.01079(3) Uani 1 1 d .
C37 C 1.3758(2) 1.17672(12) 0.22921(9) 0.0179(4) Uani 1 1 d .
H37A H 1.3171 1.1386 0.2410 0.021 Uiso 1 1 calc R
C38 C 1.3435(2) 1.19336(13) 0.16548(10) 0.0232(5) Uani 1 1 d .
H38A H 1.2560 1.1675 0.1496 0.028 Uiso 1 1 calc R
H38B H 1.3914 1.1738 0.1333 0.028 Uiso 1 1 calc R
C39 C 1.3705(2) 1.27847(13) 0.17306(10) 0.0238(5) Uani 1 1 d .
H39A H 1.4548 1.2998 0.1646 0.029 Uiso 1 1 calc R
H39B H 1.3140 1.2859 0.1411 0.029 Uiso 1 1 calc R
C40 C 1.3554(2) 1.31988(12) 0.24124(10) 0.0188(4) Uani 1 1 d .
H40A H 1.2764 1.3220 0.2492 0.023 Uiso 1 1 calc R
C41 C 1.4542(2) 1.35515(11) 0.29286(10) 0.0186(4) Uani 1 1 d .
H41A H 1.4364 1.3814 0.3319 0.022 Uiso 1 1 calc R
C42 C 1.5870(2) 1.35383(12) 0.28995(11) 0.0244(5) Uani 1 1 d .
H42A H 1.6318 1.3720 0.3338 0.029 Uiso 1 1 calc R
H42B H 1.6276 1.3880 0.2651 0.029 Uiso 1 1 calc R
C43 C 1.5942(2) 1.27485(12) 0.25884(11) 0.0222(4) Uani 1 1 d .
H43A H 1.5935 1.2676 0.2122 0.027 Uiso 1 1 calc R
H43B H 1.6719 1.2704 0.2764 0.027 Uiso 1 1 calc R
C44 C 1.48633(19) 1.21401(12) 0.27154(10) 0.0171(4) Uani 1 1 d .
H44A H 1.4945 1.2006 0.3104 0.021 Uiso 1 1 calc R
Sn2 Sn 0.354526(11) 0.613220(7) 0.085754(6) 0.01079(3) Uani 1 1 d .
C45 C 0.35894(17) 0.72587(11) 0.06555(9) 0.0110(4) Uani 1 1 d .
C46 C 0.41931(17) 0.79202(11) 0.11991(9) 0.0109(4) Uani 1 1 d .
C47 C 0.48990(17) 0.77953(11) 0.17506(9) 0.0113(4) Uani 1 1 d .
C48 C 0.48257(17) 0.70237(11) 0.17225(9) 0.0109(4) Uani 1 1 d .
Si3 Si 0.25479(5) 0.72958(3) -0.00583(2) 0.01207(10) Uani 1 1 d .
C49 C 0.3417(2) 0.78089(13) -0.06290(10) 0.0218(4) Uani 1 1 d .
H49A H 0.2831 0.7851 -0.0951 0.033 Uiso 1 1 calc R
H49B H 0.3932 0.7531 -0.0841 0.033 Uiso 1 1 calc R
H49C H 0.3929 0.8305 -0.0385 0.033 Uiso 1 1 calc R
C50 C 0.14223(19) 0.78126(12) 0.02435(10) 0.0193(4) Uani 1 1 d .
H50A H 0.1876 0.8310 0.0511 0.029 Uiso 1 1 calc R
H50B H 0.0883 0.7539 0.0495 0.029 Uiso 1 1 calc R
H50C H 0.0933 0.7852 -0.0122 0.029 Uiso 1 1 calc R
C51 C 0.15486(19) 0.63238(12) -0.06049(9) 0.0169(4) Uani 1 1 d .
C52 C 0.2329(2) 0.58367(13) -0.09248(10) 0.0232(5) Uani 1 1 d .
H52A H 0.2802 0.5728 -0.0593 0.035 Uiso 1 1 calc R
H52B H 0.2886 0.6106 -0.1172 0.035 Uiso 1 1 calc R
H52C H 0.1787 0.5372 -0.1209 0.035 Uiso 1 1 calc R
C53 C 0.0766(2) 0.64471(13) -0.11638(10) 0.0252(5) Uani 1 1 d .
H53A H 0.0236 0.5966 -0.1430 0.038 Uiso 1 1 calc R
H53B H 0.1311 0.6699 -0.1426 0.038 Uiso 1 1 calc R
H53C H 0.0264 0.6752 -0.0983 0.038 Uiso 1 1 calc R
C54 C 0.0630(2) 0.58750(13) -0.02333(11) 0.0231(5) Uani 1 1 d .
H54A H 0.0100 0.6162 -0.0056 0.035 Uiso 1 1 calc R
H54B H 0.1083 0.5780 0.0115 0.035 Uiso 1 1 calc R
H54C H 0.0132 0.5403 -0.0526 0.035 Uiso 1 1 calc R
C55 C 0.43638(17) 0.87262(11) 0.11730(9) 0.0127(4) Uani 1 1 d .
C56 C 0.37556(19) 0.91884(12) 0.15316(10) 0.0178(4) Uani 1 1 d .
H56A H 0.3206 0.9001 0.1804 0.021 Uiso 1 1 calc R
C57 C 0.3955(2) 0.99274(12) 0.14893(11) 0.0228(5) Uani 1 1 d .
H57A H 0.3528 1.0224 0.1728 0.027 Uiso 1 1 calc R
C58 C 0.4784(2) 1.02236(12) 0.10961(11) 0.0234(5) Uani 1 1 d .
H58A H 0.4910 1.0715 0.1065 0.028 Uiso 1 1 calc R
C59 C 0.5421(2) 0.97778(12) 0.07495(11) 0.0231(5) Uani 1 1 d .
H59A H 0.5989 0.9973 0.0488 0.028 Uiso 1 1 calc R
C60 C 0.52166(19) 0.90416(12) 0.07892(10) 0.0181(4) Uani 1 1 d .
H60A H 0.5657 0.8750 0.0555 0.022 Uiso 1 1 calc R
C61 C 0.56594(17) 0.84639(11) 0.22971(9) 0.0117(4) Uani 1 1 d .
C62 C 0.53628(18) 0.85486(11) 0.29300(9) 0.0151(4) Uani 1 1 d .
H62A H 0.4656 0.8208 0.3011 0.018 Uiso 1 1 calc R
C63 C 0.6110(2) 0.91370(12) 0.34446(10) 0.0197(4) Uani 1 1 d .
H63A H 0.5902 0.9185 0.3865 0.024 Uiso 1 1 calc R
C64 C 0.7159(2) 0.96484(12) 0.33306(10) 0.0223(5) Uani 1 1 d .
H64A H 0.7669 1.0034 0.3675 0.027 Uiso 1 1 calc R
C65 C 0.74498(19) 0.95861(12) 0.27016(11) 0.0193(4) Uani 1 1 d .
H65A H 0.8147 0.9936 0.2623 0.023 Uiso 1 1 calc R
C66 C 0.67017(18) 0.90020(11) 0.21881(10) 0.0147(4) Uani 1 1 d .
H66A H 0.6897 0.8969 0.1766 0.018 Uiso 1 1 calc R
Si4 Si 0.55635(5) 0.67334(3) 0.24036(2) 0.01148(10) Uani 1 1 d .
C67 C 0.72609(18) 0.72860(12) 0.26485(9) 0.0164(4) Uani 1 1 d .
H67A H 0.7724 0.7126 0.2310 0.025 Uiso 1 1 calc R
H67B H 0.7557 0.7199 0.3045 0.025 Uiso 1 1 calc R
H67C H 0.7369 0.7816 0.2716 0.025 Uiso 1 1 calc R
C68 C 0.4826(2) 0.68946(12) 0.31768(9) 0.0183(4) Uani 1 1 d .
H68A H 0.4748 0.6476 0.3362 0.027 Uiso 1 1 calc R
H68B H 0.4016 0.6938 0.3078 0.027 Uiso 1 1 calc R
H68C H 0.5339 0.7352 0.3483 0.027 Uiso 1 1 calc R
C69 C 0.54291(19) 0.56783(11) 0.21913(10) 0.0169(4) Uani 1 1 d .
C70 C 0.6209(2) 0.55627(13) 0.27557(11) 0.0265(5) Uani 1 1 d .
H70A H 0.6098 0.5033 0.2690 0.040 Uiso 1 1 calc R
H70B H 0.5940 0.5755 0.3162 0.040 Uiso 1 1 calc R
H70C H 0.7073 0.5828 0.2765 0.040 Uiso 1 1 calc R
C71 C 0.5924(2) 0.53771(12) 0.15594(10) 0.0212(4) Uani 1 1 d .
H71A H 0.6800 0.5635 0.1597 0.032 Uiso 1 1 calc R
H71B H 0.5494 0.5464 0.1199 0.032 Uiso 1 1 calc R
H71C H 0.5789 0.4844 0.1488 0.032 Uiso 1 1 calc R
C72 C 0.4072(2) 0.51813(12) 0.21484(11) 0.0206(4) Uani 1 1 d .
H72A H 0.3578 0.5221 0.1785 0.031 Uiso 1 1 calc R
H72B H 0.3748 0.5350 0.2543 0.031 Uiso 1 1 calc R
H72C H 0.4045 0.4664 0.2090 0.031 Uiso 1 1 calc R
Rh3 Rh 0.558167(13) 0.725939(8) 0.078303(7) 0.00946(3) Uani 1 1 d .
C73 C 0.72113(17) 0.69130(11) 0.09085(9) 0.0143(4) Uani 1 1 d .
H73A H 0.6770 0.6646 0.1178 0.017 Uiso 1 1 calc R
C74 C 0.75523(17) 0.77018(11) 0.11102(9) 0.0134(4) Uani 1 1 d .
H74A H 0.7350 0.7921 0.1511 0.016 Uiso 1 1 calc R
C75 C 0.82282(18) 0.82262(12) 0.07234(10) 0.0170(4) Uani 1 1 d .
H75A H 0.9094 0.8242 0.0747 0.020 Uiso 1 1 calc R
H75B H 0.8204 0.8734 0.0916 0.020 Uiso 1 1 calc R
C76 C 0.76424(19) 0.79677(12) 0.00046(10) 0.0193(4) Uani 1 1 d .
H76A H 0.7784 0.8404 -0.0170 0.023 Uiso 1 1 calc R
H76B H 0.8042 0.7628 -0.0244 0.023 Uiso 1 1 calc R
C77 C 0.62451(18) 0.75644(12) -0.00722(9) 0.0156(4) Uani 1 1 d .
H77A H 0.574(2) 0.7829(13) -0.0215(10) 0.014(5) Uiso 1 1 d .
C78 C 0.57070(18) 0.67739(12) -0.02107(9) 0.0150(4) Uani 1 1 d .
H78A H 0.492(2) 0.6574(12) -0.0438(10) 0.008(5) Uiso 1 1 d .
C79 C 0.64257(19) 0.62124(12) -0.02730(9) 0.0185(4) Uani 1 1 d .
H79A H 0.6754 0.6160 -0.0686 0.022 Uiso 1 1 calc R
H79B H 0.5865 0.5722 -0.0273 0.022 Uiso 1 1 calc R
C80 C 0.75044(19) 0.64560(12) 0.02834(10) 0.0178(4) Uani 1 1 d .
H80A H 0.7664 0.6010 0.0361 0.021 Uiso 1 1 calc R
H80B H 0.8251 0.6758 0.0157 0.021 Uiso 1 1 calc R
Rh4 Rh 0.280525(13) 0.718607(8) 0.170174(7) 0.01005(3) Uani 1 1 d .
C81 C 0.18746(19) 0.64525(12) 0.22649(10) 0.0174(4) Uani 1 1 d .
H81A H 0.2625 0.6347 0.2291 0.021 Uiso 1 1 calc R
C82 C 0.1474(2) 0.68427(13) 0.28905(10) 0.0212(4) Uani 1 1 d .
H82A H 0.1755 0.6673 0.3249 0.025 Uiso 1 1 calc R
H82B H 0.0572 0.6694 0.2843 0.025 Uiso 1 1 calc R
C83 C 0.1993(2) 0.77082(13) 0.30572(10) 0.0202(4) Uani 1 1 d .
H83A H 0.1383 0.7924 0.3256 0.024 Uiso 1 1 calc R
H83B H 0.2737 0.7880 0.3374 0.024 Uiso 1 1 calc R
C84 C 0.23097(18) 0.79934(11) 0.24626(9) 0.0154(4) Uani 1 1 d .
H84A H 0.3104 0.8320 0.2476 0.019 Uiso 1 1 calc R
C85 C 0.14596(18) 0.77872(11) 0.18924(9) 0.0152(4) Uani 1 1 d .
H85A H 0.1717 0.7967 0.1538 0.018 Uiso 1 1 calc R
C86 C 0.01320(19) 0.72783(13) 0.18394(11) 0.0213(4) Uani 1 1 d .
H86A H -0.0416 0.7441 0.1580 0.026 Uiso 1 1 calc R
H86B H -0.0118 0.7333 0.2272 0.026 Uiso 1 1 calc R
C87 C -0.00237(19) 0.64419(13) 0.15290(11) 0.0230(5) Uani 1 1 d .
H87A H -0.0686 0.6131 0.1705 0.028 Uiso 1 1 calc R
H87B H -0.0267 0.6326 0.1063 0.028 Uiso 1 1 calc R
C88 C 0.11541(18) 0.62455(12) 0.16494(10) 0.0177(4) Uani 1 1 d .
H88A H 0.1420 0.5971 0.1295 0.021 Uiso 1 1 calc R
C89 C 1.9102(2) 1.03334(15) 0.01935(12) 0.0324(5) Uani 1 1 d .
H89A H 1.8499 1.0560 0.0323 0.039 Uiso 1 1 calc R
C90 C 1.9047(3) 0.99574(15) -0.04543(12) 0.0355(6) Uani 1 1 d .
H90A H 1.8402 0.9927 -0.0760 0.043 Uiso 1 1 calc R
C91 C 1.9944(3) 0.96296(15) -0.06460(12) 0.0357(6) Uani 1 1 d .
H91A H 1.9908 0.9382 -0.1082 0.043 Uiso 1 1 calc R

loop_
_atom_site_aniso_label
_atom_site_aniso_U_11
_atom_site_aniso_U_22
_atom_site_aniso_U_33
_atom_site_aniso_U_23
_atom_site_aniso_U_13
_atom_site_aniso_U_12
Sn1 0.01046(6) 0.01108(7) 0.01071(6) 0.00141(5) 0.00121(5) 0.00119(5)
C1 0.0129(9) 0.0120(9) 0.0091(8) 0.0024(7) 0.0034(7) 0.0026(7)
C2 0.0135(9) 0.0126(9) 0.0082(8) 0.0045(7) 0.0037(7) 0.0034(7)
C3 0.0128(9) 0.0123(9) 0.0091(8) 0.0037(7) 0.0034(7) 0.0034(7)
C4 0.0131(9) 0.0140(10) 0.0112(8) 0.0043(7) 0.0033(7) 0.0038(7)
Si1 0.0134(3) 0.0131(3) 0.0118(2) 0.0040(2) 0.00144(19) 0.0048(2)
C5 0.0194(10) 0.0201(11) 0.0179(10) 0.0084(8) 0.0022(8) 0.0066(8)
C6 0.0203(10) 0.0156(10) 0.0184(10) 0.0051(8) 0.0029(8) 0.0084(8)
C7 0.0151(10) 0.0189(10) 0.0146(9) 0.0034(8) 0.0012(7) 0.0069(8)
C8 0.0190(11) 0.0262(12) 0.0270(11) 0.0060(9) 0.0006(9) 0.0120(9)
C9 0.0188(10) 0.0239(11) 0.0158(10) 0.0041(8) -0.0002(8) 0.0064(9)
C10 0.0127(10) 0.0274(12) 0.0219(10) 0.0077(9) 0.0030(8) 0.0066(9)
C11 0.0098(9) 0.0134(10) 0.0152(9) 0.0030(8) 0.0009(7) 0.0047(7)
C12 0.0141(9) 0.0154(10) 0.0150(9) 0.0047(8) 0.0019(7) 0.0053(8)
C13 0.0170(10) 0.0143(10) 0.0249(11) 0.0089(8) 0.0036(8) 0.0039(8)
C14 0.0159(10) 0.0105(10) 0.0265(11) -0.0006(8) 0.0019(8) 0.0024(8)
C15 0.0182(10) 0.0173(11) 0.0147(9) -0.0007(8) 0.0010(8) 0.0044(8)
C16 0.0159(10) 0.0148(10) 0.0140(9) 0.0050(8) 0.0016(7) 0.0042(8)
C17 0.0151(9) 0.0098(9) 0.0136(9) 0.0022(7) -0.0008(7) 0.0048(7)
C18 0.0181(10) 0.0137(10) 0.0156(9) 0.0032(8) -0.0001(8) 0.0048(8)
C19 0.0158(10) 0.0163(10) 0.0249(11) 0.0052(9) -0.0024(8) 0.0034(8)
C20 0.0239(11) 0.0176(11) 0.0225(11) 0.0033(9) -0.0097(9) 0.0060(9)
C21 0.0304(12) 0.0197(11) 0.0144(10) 0.0050(8) -0.0044(8) 0.0083(9)
C22 0.0204(10) 0.0143(10) 0.0162(9) 0.0040(8) 0.0006(8) 0.0039(8)
Si2 0.0157(3) 0.0112(3) 0.0154(3) 0.0033(2) 0.0023(2) 0.0048(2)
C23 0.0256(11) 0.0159(11) 0.0204(10) 0.0060(8) 0.0015(8) 0.0080(9)
C24 0.0210(11) 0.0189(11) 0.0295(11) 0.0066(9) 0.0081(9) 0.0087(9)
C25 0.0231(11) 0.0118(10) 0.0198(10) 0.0015(8) 0.0019(8) 0.0044(8)
C26 0.0266(12) 0.0135(11) 0.0228(11) 0.0004(9) 0.0011(9) 0.0008(9)
C27 0.0326(13) 0.0187(11) 0.0213(11) -0.0005(9) 0.0046(9) 0.0052(10)
C28 0.0388(14) 0.0144(11) 0.0366(13) 0.0022(10) 0.0007(11) 0.0092(10)
Rh1 0.00975(7) 0.01134(7) 0.00844(7) 0.00269(5) 0.00146(5) 0.00188(5)
C29 0.0152(10) 0.0207(11) 0.0094(9) 0.0030(8) 0.0031(7) 0.0019(8)
C30 0.0140(9) 0.0237(11) 0.0094(9) 0.0055(8) 0.0030(7) 0.0043(8)
C31 0.0190(10) 0.0226(11) 0.0153(9) 0.0088(8) 0.0042(8) 0.0060(9)
C32 0.0185(10) 0.0193(11) 0.0169(10) 0.0073(8) 0.0047(8) 0.0019(8)
C33 0.0117(9) 0.0198(11) 0.0134(9) 0.0047(8) 0.0030(7) 0.0017(8)
C34 0.0102(9) 0.0199(10) 0.0136(9) 0.0062(8) 0.0033(7) 0.0021(8)
C35 0.0174(10) 0.0248(11) 0.0165(10) 0.0062(9) 0.0058(8) 0.0082(9)
C36 0.0226(11) 0.0210(11) 0.0127(9) 0.0018(8) 0.0046(8) 0.0064(9)
Rh2 0.01370(7) 0.00967(7) 0.00961(7) 0.00330(6) 0.00363(5) 0.00357(6)
C37 0.0248(11) 0.0162(10) 0.0146(9) 0.0038(8) 0.0103(8) 0.0081(8)
C38 0.0304(12) 0.0264(12) 0.0124(9) 0.0035(9) 0.0071(8) 0.0087(10)
C39 0.0314(12) 0.0301(13) 0.0167(10) 0.0126(9) 0.0089(9) 0.0138(10)
C40 0.0228(11) 0.0186(11) 0.0218(10) 0.0131(9) 0.0123(8) 0.0088(9)
C41 0.0245(11) 0.0139(10) 0.0208(10) 0.0097(8) 0.0135(8) 0.0050(8)
C42 0.0224(11) 0.0189(11) 0.0316(12) 0.0085(9) 0.0119(9) 0.0031(9)
C43 0.0224(11) 0.0247(12) 0.0246(11) 0.0113(9) 0.0108(9) 0.0100(9)
C44 0.0228(11) 0.0184(11) 0.0157(9) 0.0080(8) 0.0099(8) 0.0107(9)
Sn2 0.01091(6) 0.00948(6) 0.01119(6) 0.00200(5) 0.00067(5) 0.00277(5)
C45 0.0097(9) 0.0126(9) 0.0121(8) 0.0042(7) 0.0036(7) 0.0044(7)
C46 0.0086(8) 0.0132(9) 0.0115(8) 0.0034(7) 0.0030(7) 0.0040(7)
C47 0.0093(9) 0.0148(10) 0.0102(8) 0.0041(7) 0.0027(7) 0.0035(7)
C48 0.0091(9) 0.0136(9) 0.0102(8) 0.0036(7) 0.0020(7) 0.0032(7)
Si3 0.0121(2) 0.0133(3) 0.0112(2) 0.0037(2) 0.00001(19) 0.0045(2)
C49 0.0201(11) 0.0275(12) 0.0195(10) 0.0134(9) -0.0008(8) 0.0047(9)
C50 0.0196(10) 0.0212(11) 0.0177(10) 0.0018(8) -0.0022(8) 0.0111(9)
C51 0.0169(10) 0.0170(10) 0.0153(9) 0.0027(8) -0.0023(8) 0.0050(8)
C52 0.0262(11) 0.0207(11) 0.0186(10) -0.0029(9) -0.0027(9) 0.0089(9)
C53 0.0275(12) 0.0245(12) 0.0200(11) 0.0028(9) -0.0083(9) 0.0074(10)
C54 0.0198(11) 0.0203(11) 0.0242(11) 0.0047(9) -0.0023(9) 0.0005(9)
C55 0.0129(9) 0.0125(10) 0.0115(9) 0.0033(7) -0.0028(7) 0.0030(7)
C56 0.0197(10) 0.0160(10) 0.0183(10) 0.0045(8) 0.0041(8) 0.0063(8)
C57 0.0271(12) 0.0147(11) 0.0279(11) 0.0028(9) 0.0043(9) 0.0103(9)
C58 0.0286(12) 0.0136(11) 0.0286(11) 0.0087(9) -0.0002(9) 0.0059(9)
C59 0.0247(11) 0.0202(11) 0.0274(11) 0.0133(9) 0.0076(9) 0.0050(9)
C60 0.0197(10) 0.0166(10) 0.0203(10) 0.0061(8) 0.0055(8) 0.0077(8)
C61 0.0124(9) 0.0104(9) 0.0129(9) 0.0022(7) -0.0002(7) 0.0056(7)
C62 0.0143(9) 0.0153(10) 0.0157(9) 0.0043(8) 0.0012(7) 0.0049(8)
C63 0.0230(11) 0.0224(11) 0.0130(9) -0.0004(8) -0.0003(8) 0.0105(9)
C64 0.0195(11) 0.0169(11) 0.0227(11) -0.0061(9) -0.0061(8) 0.0048(9)
C65 0.0128(10) 0.0127(10) 0.0296(11) 0.0027(9) 0.0012(8) 0.0026(8)
C66 0.0144(9) 0.0132(10) 0.0175(9) 0.0036(8) 0.0033(7) 0.0059(8)
Si4 0.0121(2) 0.0128(3) 0.0105(2) 0.0042(2) 0.00109(19) 0.0046(2)
C67 0.0143(10) 0.0200(11) 0.0151(9) 0.0053(8) -0.0010(7) 0.0054(8)
C68 0.0223(11) 0.0218(11) 0.0131(9) 0.0066(8) 0.0045(8) 0.0083(9)
C69 0.0186(10) 0.0153(10) 0.0198(10) 0.0073(8) 0.0016(8) 0.0076(8)
C70 0.0317(12) 0.0231(12) 0.0300(12) 0.0136(10) -0.0024(10) 0.0123(10)
C71 0.0233(11) 0.0149(10) 0.0269(11) 0.0037(9) 0.0046(9) 0.0095(9)
C72 0.0237(11) 0.0150(10) 0.0245(11) 0.0089(9) 0.0039(9) 0.0049(9)
Rh3 0.00869(7) 0.01142(7) 0.00863(7) 0.00277(5) 0.00161(5) 0.00351(5)
C73 0.0100(9) 0.0200(10) 0.0144(9) 0.0052(8) 0.0024(7) 0.0063(8)
C74 0.0078(9) 0.0194(10) 0.0136(9) 0.0036(8) 0.0030(7) 0.0056(7)
C75 0.0120(9) 0.0185(11) 0.0189(10) 0.0039(8) 0.0039(8) 0.0030(8)
C76 0.0176(10) 0.0230(11) 0.0183(10) 0.0085(9) 0.0074(8) 0.0044(9)
C77 0.0160(10) 0.0241(11) 0.0104(9) 0.0081(8) 0.0052(7) 0.0084(8)
C78 0.0136(10) 0.0233(11) 0.0080(8) 0.0024(8) 0.0019(7) 0.0066(8)
C79 0.0187(10) 0.0219(11) 0.0135(9) 0.0000(8) 0.0034(8) 0.0079(9)
C80 0.0159(10) 0.0186(11) 0.0189(10) 0.0019(8) 0.0037(8) 0.0080(8)
Rh4 0.00844(7) 0.01126(7) 0.01066(7) 0.00304(6) 0.00227(5) 0.00309(5)
C81 0.0139(10) 0.0181(10) 0.0226(10) 0.0095(8) 0.0096(8) 0.0040(8)
C82 0.0188(10) 0.0277(12) 0.0207(10) 0.0114(9) 0.0100(8) 0.0072(9)
C83 0.0187(10) 0.0280(12) 0.0156(10) 0.0053(9) 0.0074(8) 0.0091(9)
C84 0.0130(9) 0.0184(10) 0.0168(9) 0.0041(8) 0.0067(7) 0.0075(8)
C85 0.0123(9) 0.0194(10) 0.0166(9) 0.0045(8) 0.0057(7) 0.0085(8)
C86 0.0126(10) 0.0286(12) 0.0245(11) 0.0076(9) 0.0040(8) 0.0086(9)
C87 0.0112(10) 0.0269(12) 0.0262(11) 0.0051(9) 0.0026(8) 0.0004(9)
C88 0.0122(9) 0.0166(10) 0.0227(10) 0.0054(8) 0.0080(8) 0.0010(8)
C89 0.0343(14) 0.0318(14) 0.0355(13) 0.0139(11) 0.0093(11) 0.0122(11)
C90 0.0375(14) 0.0375(15) 0.0298(13) 0.0117(11) -0.0058(11) 0.0088(12)
C91 0.0505(16) 0.0336(15) 0.0212(11) 0.0051(10) 0.0022(11) 0.0130(12)

loop_
_atom_type_symbol
_atom_type_description
_atom_type_scat_dispersion_real
_atom_type_scat_dispersion_imag
_atom_type_scat_source
C C 0.0033 0.0016 'International Tables Vol C Tables 4.2.6.8 and 6.1.1.4'
H H 0.0000 0.0000 'International Tables Vol C Tables 4.2.6.8 and 6.1.1.4'
Si Si 0.0817 0.0704 'International Tables Vol C Tables 4.2.6.8 and 6.1.1.4'
Rh Rh -1.1178 0.9187 'International Tables Vol C Tables 4.2.6.8 and 6.1.1.4'
Sn Sn -0.6537 1.4246 'International Tables Vol C Tables 4.2.6.8 and 6.1.1.4'

loop_
_geom_angle_atom_site_label_1
_geom_angle_atom_site_label_2
_geom_angle_atom_site_label_3
_geom_angle
_geom_angle_site_symmetry_1
_geom_angle_site_symmetry_3
C1 Sn1 C4 76.11(7) . .
C1 Sn1 Rh2 55.27(4) . .
C4 Sn1 Rh2 52.73(5) . .
C1 Sn1 Rh1 57.25(5) . .
C4 Sn1 Rh1 57.87(5) . .
Rh2 Sn1 Rh1 88.770(6) . .
C2 C1 Si1 124.25(14) . .
C2 C1 Sn1 114.89(13) . .
Si1 C1 Sn1 120.71(9) . .
C2 C1 Rh2 72.62(10) . .
Si1 C1 Rh2 128.18(9) . .
Sn1 C1 Rh2 71.81(6) . .
C2 C1 Rh1 69.03(10) . .
Si1 C1 Rh1 126.23(9) . .
Sn1 C1 Rh1 70.64(5) . .
Rh2 C1 Rh1 105.56(7) . .
C1 C2 C3 117.47(16) . .
C1 C2 C11 122.69(16) . .
C3 C2 C11 119.84(16) . .
C1 C2 Rh1 75.61(10) . .
C3 C2 Rh1 69.27(10) . .
C11 C2 Rh1 124.72(12) . .
C1 C2 Rh2 71.50(10) . .
C3 C2 Rh2 72.53(10) . .
C11 C2 Rh2 127.16(12) . .
Rh1 C2 Rh2 107.94(8) . .
C4 C3 C2 116.48(16) . .
C4 C3 C17 124.40(16) . .
C2 C3 C17 117.65(16) . .
C4 C3 Rh1 78.68(10) . .
C2 C3 Rh1 72.84(10) . .
C17 C3 Rh1 129.18(13) . .
C4 C3 Rh2 66.94(10) . .
C2 C3 Rh2 70.55(10) . .
C17 C3 Rh2 121.86(12) . .
Rh1 C3 Rh2 108.67(7) . .
C3 C4 Si2 121.80(14) . .
C3 C4 Rh2 76.66(11) . .
Si2 C4 Rh2 133.46(9) . .
C3 C4 Sn1 113.81(13) . .
Si2 C4 Sn1 121.96(9) . .
Rh2 C4 Sn1 72.86(6) . .
C3 C4 Rh1 65.85(10) . .
Si2 C4 Rh1 119.31(9) . .
Rh2 C4 Rh1 107.23(7) . .
Sn1 C4 Rh1 69.54(5) . .
C6 Si1 C5 105.34(9) . .
C6 Si1 C1 112.79(8) . .
C5 Si1 C1 112.97(9) . .
C6 Si1 C7 107.94(9) . .
C5 Si1 C7 104.19(9) . .
C1 Si1 C7 112.94(9) . .
Si1 C5 H5A 109.5 . .
Si1 C5 H5B 109.5 . .
H5A C5 H5B 109.5 . .
Si1 C5 H5C 109.5 . .
H5A C5 H5C 109.5 . .
H5B C5 H5C 109.5 . .
Si1 C6 H6A 109.5 . .
Si1 C6 H6B 109.5 . .
H6A C6 H6B 109.5 . .
Si1 C6 H6C 109.5 . .
H6A C6 H6C 109.5 . .
H6B C6 H6C 109.5 . .
C10 C7 C9 108.51(17) . .
C10 C7 C8 107.02(17) . .
C9 C7 C8 107.42(16) . .
C10 C7 Si1 114.94(13) . .
C9 C7 Si1 110.98(14) . .
C8 C7 Si1 107.64(14) . .
C7 C8 H8A 109.5 . .
C7 C8 H8B 109.5 . .
H8A C8 H8B 109.5 . .
C7 C8 H8C 109.5 . .
H8A C8 H8C 109.5 . .
H8B C8 H8C 109.5 . .
C7 C9 H9A 109.5 . .
C7 C9 H9B 109.5 . .
H9A C9 H9B 109.5 . .
C7 C9 H9C 109.5 . .
H9A C9 H9C 109.5 . .
H9B C9 H9C 109.5 . .
C7 C10 H10A 109.5 . .
C7 C10 H10B 109.5 . .
H10A C10 H10B 109.5 . .
C7 C10 H10C 109.5 . .
H10A C10 H10C 109.5 . .
H10B C10 H10C 109.5 . .
C12 C11 C16 117.64(18) . .
C12 C11 C2 120.28(17) . .
C16 C11 C2 121.96(17) . .
C13 C12 C11 121.35(18) . .
C13 C12 H12A 119.3 . .
C11 C12 H12A 119.3 . .
C14 C13 C12 120.37(19) . .
C14 C13 H13A 119.8 . .
C12 C13 H13A 119.8 . .
C13 C14 C15 119.34(19) . .
C13 C14 H14A 120.3 . .
C15 C14 H14A 120.3 . .
C14 C15 C16 120.28(18) . .
C14 C15 H15A 119.9 . .
C16 C15 H15A 119.9 . .
C15 C16 C11 120.93(18) . .
C15 C16 H16A 119.5 . .
C11 C16 H16A 119.5 . .
C22 C17 C18 117.42(18) . .
C22 C17 C3 118.75(17) . .
C18 C17 C3 123.73(17) . .
C19 C18 C17 121.28(19) . .
C19 C18 H18A 119.4 . .
C17 C18 H18A 119.4 . .
C20 C19 C18 120.3(2) . .
C20 C19 H19A 119.9 . .
C18 C19 H19A 119.9 . .
C19 C20 C21 119.34(19) . .
C19 C20 H20A 120.3 . .
C21 C20 H20A 120.3 . .
C20 C21 C22 120.36(19) . .
C20 C21 H21A 119.8 . .
C22 C21 H21A 119.8 . .
C21 C22 C17 121.3(2) . .
C21 C22 H22A 119.3 . .
C17 C22 H22A 119.3 . .
C24 Si2 C23 105.10(10) . .
C24 Si2 C4 109.76(9) . .
C23 Si2 C4 115.07(9) . .
C24 Si2 C25 106.72(10) . .
C23 Si2 C25 105.19(9) . .
C4 Si2 C25 114.28(9) . .
Si2 C23 H23A 109.5 . .
Si2 C23 H23B 109.5 . .
H23A C23 H23B 109.5 . .
Si2 C23 H23C 109.5 . .
H23A C23 H23C 109.5 . .
H23B C23 H23C 109.5 . .
Si2 C24 H24A 109.5 . .
Si2 C24 H24B 109.5 . .
H24A C24 H24B 109.5 . .
Si2 C24 H24C 109.5 . .
H24A C24 H24C 109.5 . .
H24B C24 H24C 109.5 . .
C26 C25 C27 108.89(18) . .
C26 C25 C28 107.26(18) . .
C27 C25 C28 107.36(18) . .
C26 C25 Si2 112.60(14) . .
C27 C25 Si2 112.37(15) . .
C28 C25 Si2 108.08(15) . .
C25 C26 H26A 109.5 . .
C25 C26 H26B 109.5 . .
H26A C26 H26B 109.5 . .
C25 C26 H26C 109.5 . .
H26A C26 H26C 109.5 . .
H26B C26 H26C 109.5 . .
C25 C27 H27A 109.5 . .
C25 C27 H27B 109.5 . .
H27A C27 H27B 109.5 . .
C25 C27 H27C 109.5 . .
H27A C27 H27C 109.5 . .
H27B C27 H27C 109.5 . .
C25 C28 H28A 109.5 . .
C25 C28 H28B 109.5 . .
H28A C28 H28B 109.5 . .
C25 C28 H28C 109.5 . .
H28A C28 H28C 109.5 . .
H28B C28 H28C 109.5 . .
C30 Rh1 C29 38.10(8) . .
C30 Rh1 C33 79.75(7) . .
C29 Rh1 C33 95.64(7) . .
C30 Rh1 C34 88.11(7) . .
C29 Rh1 C34 79.94(7) . .
C33 Rh1 C34 37.76(7) . .
C30 Rh1 C3 167.28(7) . .
C29 Rh1 C3 148.97(7) . .
C33 Rh1 C3 105.54(7) . .
C34 Rh1 C3 103.18(7) . .
C30 Rh1 C2 130.39(7) . .
C29 Rh1 C2 157.43(7) . .
C33 Rh1 C2 100.61(7) . .
C34 Rh1 C2 122.27(7) . .
C3 Rh1 C2 37.89(6) . .
C30 Rh1 C1 102.67(7) . .
C29 Rh1 C1 122.11(7) . .
C33 Rh1 C1 121.54(7) . .
C34 Rh1 C1 155.11(7) . .
C3 Rh1 C1 64.65(6) . .
C2 Rh1 C1 35.36(6) . .
C30 Rh1 C4 144.04(7) . .
C29 Rh1 C4 114.50(7) . .
C33 Rh1 C4 134.67(7) . .
C34 Rh1 C4 112.93(7) . .
C3 Rh1 C4 35.48(6) . .
C2 Rh1 C4 63.19(6) . .
C1 Rh1 C4 70.66(6) . .
C30 Rh1 Sn1 94.67(5) . .
C29 Rh1 Sn1 84.20(5) . .
C33 Rh1 Sn1 170.67(5) . .
C34 Rh1 Sn1 150.39(5) . .
C3 Rh1 Sn1 78.46(5) . .
C2 Rh1 Sn1 77.23(5) . .
C1 Rh1 Sn1 52.12(5) . .
C4 Rh1 Sn1 52.59(4) . .
C30 C29 C36 124.12(18) . .
C30 C29 Rh1 70.28(11) . .
C36 C29 Rh1 112.02(13) . .
C30 C29 H29A 117.9 . .
C36 C29 H29A 117.9 . .
Rh1 C29 H29A 87.7 . .
C29 C30 C31 122.62(18) . .
C29 C30 Rh1 71.62(11) . .
C31 C30 Rh1 115.36(13) . .
C29 C30 H30A 118.7 . .
C31 C30 H30A 118.7 . .
Rh1 C30 H30A 83.2 . .
C30 C31 C32 112.38(16) . .
C30 C31 H31A 109.1 . .
C32 C31 H31A 109.1 . .
C30 C31 H31B 109.1 . .
C32 C31 H31B 109.1 . .
H31A C31 H31B 107.9 . .
C33 C32 C31 112.37(17) . .
C33 C32 H32A 109.1 . .
C31 C32 H32A 109.1 . .
C33 C32 H32B 109.1 . .
C31 C32 H32B 109.1 . .
H32A C32 H32B 107.9 . .
C34 C33 C32 124.00(18) . .
C34 C33 Rh1 71.16(11) . .
C32 C33 Rh1 112.48(13) . .
C34 C33 H33A 118.0 . .
C32 C33 H33A 118.0 . .
Rh1 C33 H33A 86.4 . .
C33 C34 C35 122.61(17) . .
C33 C34 Rh1 71.08(11) . .
C35 C34 Rh1 114.50(13) . .
C33 C34 H34A 118.7 . .
C35 C34 H34A 118.7 . .
Rh1 C34 H34A 84.6 . .
C34 C35 C36 112.28(16) . .
C34 C35 H35A 109.1 . .
C36 C35 H35A 109.1 . .
C34 C35 H35B 109.1 . .
C36 C35 H35B 109.1 . .
H35A C35 H35B 107.9 . .
C29 C36 C35 113.06(17) . .
C29 C36 H36A 109.0 . .
C35 C36 H36A 109.0 . .
C29 C36 H36B 109.0 . .
C35 C36 H36B 109.0 . .
H36A C36 H36B 107.8 . .
C41 Rh2 C40 38.51(8) . .
C41 Rh2 C37 96.28(8) . .
C40 Rh2 C37 80.34(8) . .
C41 Rh2 C44 79.73(8) . .
C40 Rh2 C44 87.84(8) . .
C37 Rh2 C44 37.45(8) . .
C41 Rh2 C4 99.77(7) . .
C40 Rh2 C4 99.83(7) . .
C37 Rh2 C4 153.94(8) . .
C44 Rh2 C4 167.07(7) . .
C41 Rh2 C1 140.46(7) . .
C40 Rh2 C1 175.43(7) . .
C37 Rh2 C1 104.11(7) . .
C44 Rh2 C1 96.33(7) . .
C4 Rh2 C1 75.73(7) . .
C41 Rh2 C2 165.37(7) . .
C40 Rh2 C2 143.27(7) . .
C37 Rh2 C2 98.21(7) . .
C44 Rh2 C2 113.32(7) . .
C4 Rh2 C2 66.00(7) . .
C1 Rh2 C2 35.89(6) . .
C41 Rh2 C3 131.49(7) . .
C40 Rh2 C3 112.60(7) . .
C37 Rh2 C3 119.38(7) . .
C44 Rh2 C3 148.15(7) . .
C4 Rh2 C3 36.40(7) . .
C1 Rh2 C3 64.46(6) . .
C2 Rh2 C3 36.92(6) . .
C41 Rh2 Sn1 92.00(6) . .
C40 Rh2 Sn1 123.63(6) . .
C37 Rh2 Sn1 145.45(6) . .
C44 Rh2 Sn1 112.66(5) . .
C4 Rh2 Sn1 54.42(5) . .
C1 Rh2 Sn1 52.93(5) . .
C2 Rh2 Sn1 77.11(4) . .
C3 Rh2 Sn1 77.08(4) . .
C44 C37 C38 125.17(19) . .
C44 C37 Rh2 72.21(11) . .
C38 C37 Rh2 111.06(14) . .
C44 C37 H37A 117.4 . .
C38 C37 H37A 117.4 . .
Rh2 C37 H37A 86.6 . .
C37 C38 C39 112.10(17) . .
C37 C38 H38A 109.2 . .
C39 C38 H38A 109.2 . .
C37 C38 H38B 109.2 . .
C39 C38 H38B 109.2 . .
H38A C38 H38B 107.9 . .
C40 C39 C38 111.71(17) . .
C40 C39 H39A 109.3 . .
C38 C39 H39A 109.3 . .
C40 C39 H39B 109.3 . .
C38 C39 H39B 109.3 . .
H39A C39 H39B 107.9 . .
C41 C40 C39 123.82(19) . .
C41 C40 Rh2 70.56(11) . .
C39 C40 Rh2 114.69(14) . .
C41 C40 H40A 118.1 . .
C39 C40 H40A 118.1 . .
Rh2 C40 H40A 84.8 . .
C40 C41 C42 125.40(19) . .
C40 C41 Rh2 70.92(11) . .
C42 C41 Rh2 111.85(14) . .
C40 C41 H41A 117.3 . .
C42 C41 H41A 117.3 . .
Rh2 C41 H41A 87.2 . .
C41 C42 C43 112.60(18) . .
C41 C42 H42A 109.1 . .
C43 C42 H42A 109.1 . .
C41 C42 H42B 109.1 . .
C43 C42 H42B 109.1 . .
H42A C42 H42B 107.8 . .
C44 C43 C42 111.39(17) . .
C44 C43 H43A 109.3 . .
C42 C43 H43A 109.3 . .
C44 C43 H43B 109.3 . .
C42 C43 H43B 109.3 . .
H43A C43 H43B 108.0 . .
C37 C44 C43 124.59(18) . .
C37 C44 Rh2 70.34(11) . .
C43 C44 Rh2 114.31(13) . .
C37 C44 H44A 117.7 . .
C43 C44 H44A 117.7 . .
Rh2 C44 H44A 85.4 . .
C48 Sn2 C45 75.60(7) . .
C48 Sn2 Rh3 54.47(5) . .
C45 Sn2 Rh3 52.87(5) . .
C48 Sn2 Rh4 56.36(5) . .
C45 Sn2 Rh4 58.18(5) . .
Rh3 Sn2 Rh4 88.266(7) . .
C46 C45 Si3 122.41(13) . .
C46 C45 Rh3 76.09(10) . .
Si3 C45 Rh3 132.75(9) . .
C46 C45 Sn2 114.34(12) . .
Si3 C45 Sn2 121.19(9) . .
Rh3 C45 Sn2 73.22(5) . .
C46 C45 Rh4 65.55(10) . .
Si3 C45 Rh4 120.82(8) . .
Rh3 C45 Rh4 106.42(7) . .
Sn2 C45 Rh4 69.87(5) . .
C45 C46 C47 116.61(16) . .
C45 C46 C55 123.82(16) . .
C47 C46 C55 118.33(16) . .
C45 C46 Rh4 79.00(11) . .
C47 C46 Rh4 71.71(10) . .
C55 C46 Rh4 129.13(13) . .
C45 C46 Rh3 67.32(10) . .
C47 C46 Rh3 70.90(10) . .
C55 C46 Rh3 122.01(12) . .
Rh4 C46 Rh3 108.56(7) . .
C48 C47 C46 116.90(16) . .
C48 C47 C61 123.43(16) . .
C46 C47 C61 119.66(16) . .
C48 C47 Rh4 75.58(11) . .
C46 C47 Rh4 70.48(10) . .
C61 C47 Rh4 124.56(12) . .
C48 C47 Rh3 70.52(10) . .
C46 C47 Rh3 72.40(10) . .
C61 C47 Rh3 126.60(12) . .
Rh4 C47 Rh3 108.69(7) . .
C47 C48 Si4 123.63(13) . .
C47 C48 Sn2 115.39(12) . .
Si4 C48 Sn2 120.54(9) . .
C47 C48 Rh3 73.48(10) . .
Si4 C48 Rh3 129.65(9) . .
Sn2 C48 Rh3 72.35(5) . .
C47 C48 Rh4 68.73(10) . .
Si4 C48 Rh4 123.38(9) . .
Sn2 C48 Rh4 71.35(5) . .
Rh3 C48 Rh4 106.96(7) . .
C50 Si3 C49 105.89(10) . .
C50 Si3 C45 110.28(9) . .
C49 Si3 C45 113.96(9) . .
C50 Si3 C51 105.95(9) . .
C49 Si3 C51 105.28(9) . .
C45 Si3 C51 114.77(9) . .
Si3 C49 H49A 109.5 . .
Si3 C49 H49B 109.5 . .
H49A C49 H49B 109.5 . .
Si3 C49 H49C 109.5 . .
H49A C49 H49C 109.5 . .
H49B C49 H49C 109.5 . .
Si3 C50 H50A 109.5 . .
Si3 C50 H50B 109.5 . .
H50A C50 H50B 109.5 . .
Si3 C50 H50C 109.5 . .
H50A C50 H50C 109.5 . .
H50B C50 H50C 109.5 . .
C54 C51 C52 108.90(18) . .
C54 C51 C53 106.99(17) . .
C52 C51 C53 106.91(17) . .
C54 C51 Si3 112.10(14) . .
C52 C51 Si3 113.00(14) . .
C53 C51 Si3 108.64(14) . .
C51 C52 H52A 109.5 . .
C51 C52 H52B 109.5 . .
H52A C52 H52B 109.5 . .
C51 C52 H52C 109.5 . .
H52A C52 H52C 109.5 . .
H52B C52 H52C 109.5 . .
C51 C53 H53A 109.5 . .
C51 C53 H53B 109.5 . .
H53A C53 H53B 109.5 . .
C51 C53 H53C 109.5 . .
H53A C53 H53C 109.5 . .
H53B C53 H53C 109.5 . .
C51 C54 H54A 109.5 . .
C51 C54 H54B 109.5 . .
H54A C54 H54B 109.5 . .
C51 C54 H54C 109.5 . .
H54A C54 H54C 109.5 . .
H54B C54 H54C 109.5 . .
C56 C55 C60 117.38(18) . .
C56 C55 C46 123.70(17) . .
C60 C55 C46 118.87(17) . .
C55 C56 C57 121.1(2) . .
C55 C56 H56A 119.5 . .
C57 C56 H56A 119.5 . .
C58 C57 C56 120.6(2) . .
C58 C57 H57A 119.7 . .
C56 C57 H57A 119.7 . .
C59 C58 C57 119.0(2) . .
C59 C58 H58A 120.5 . .
C57 C58 H58A 120.5 . .
C58 C59 C60 120.3(2) . .
C58 C59 H59A 119.9 . .
C60 C59 H59A 119.9 . .
C59 C60 C55 121.56(19) . .
C59 C60 H60A 119.2 . .
C55 C60 H60A 119.2 . .
C62 C61 C66 118.11(17) . .
C62 C61 C47 120.70(17) . .
C66 C61 C47 121.16(17) . .
C61 C62 C63 120.95(19) . .
C61 C62 H62A 119.5 . .
C63 C62 H62A 119.5 . .
C64 C63 C62 120.06(19) . .
C64 C63 H63A 120.0 . .
C62 C63 H63A 120.0 . .
C63 C64 C65 119.82(19) . .
C63 C64 H64A 120.1 . .
C65 C64 H64A 120.1 . .
C64 C65 C66 120.13(19) . .
C64 C65 H65A 119.9 . .
C66 C65 H65A 119.9 . .
C65 C66 C61 120.87(18) . .
C65 C66 H66A 119.6 . .
C61 C66 H66A 119.6 . .
C67 Si4 C68 105.45(9) . .
C67 Si4 C48 112.05(9) . .
C68 Si4 C48 113.17(9) . .
C67 Si4 C69 107.42(9) . .
C68 Si4 C69 104.27(9) . .
C48 Si4 C69 113.80(9) . .
Si4 C67 H67A 109.5 . .
Si4 C67 H67B 109.5 . .
H67A C67 H67B 109.5 . .
Si4 C67 H67C 109.5 . .
H67A C67 H67C 109.5 . .
H67B C67 H67C 109.5 . .
Si4 C68 H68A 109.5 . .
Si4 C68 H68B 109.5 . .
H68A C68 H68B 109.5 . .
Si4 C68 H68C 109.5 . .
H68A C68 H68C 109.5 . .
H68B C68 H68C 109.5 . .
C71 C69 C72 107.83(17) . .
C71 C69 C70 106.87(17) . .
C72 C69 C70 107.88(17) . .
C71 C69 Si4 115.74(14) . .
C72 C69 Si4 111.29(14) . .
C70 C69 Si4 106.89(14) . .
C69 C70 H70A 109.5 . .
C69 C70 H70B 109.5 . .
H70A C70 H70B 109.5 . .
C69 C70 H70C 109.5 . .
H70A C70 H70C 109.5 . .
H70B C70 H70C 109.5 . .
C69 C71 H71A 109.5 . .
C69 C71 H71B 109.5 . .
H71A C71 H71B 109.5 . .
C69 C71 H71C 109.5 . .
H71A C71 H71C 109.5 . .
H71B C71 H71C 109.5 . .
C69 C72 H72A 109.5 . .
C69 C72 H72B 109.5 . .
H72A C72 H72B 109.5 . .
C69 C72 H72C 109.5 . .
H72A C72 H72C 109.5 . .
H72B C72 H72C 109.5 . .
C78 Rh3 C74 96.71(7) . .
C78 Rh3 C77 38.38(8) . .
C74 Rh3 C77 79.86(7) . .
C78 Rh3 C73 80.21(7) . .
C74 Rh3 C73 37.84(7) . .
C77 Rh3 C73 87.53(7) . .
C78 Rh3 C45 98.15(7) . .
C74 Rh3 C45 157.67(7) . .
C77 Rh3 C45 101.96(7) . .
C73 Rh3 C45 162.67(7) . .
C78 Rh3 C48 145.40(7) . .
C74 Rh3 C48 100.99(7) . .
C77 Rh3 C48 175.24(7) . .
C73 Rh3 C48 96.00(7) . .
C45 Rh3 C48 75.45(6) . .
C78 Rh3 C47 163.86(7) . .
C74 Rh3 C47 98.06(7) . .
C77 Rh3 C47 139.32(7) . .
C73 Rh3 C47 115.65(7) . .
C45 Rh3 C47 65.84(6) . .
C48 Rh3 C47 36.01(6) . .
C78 Rh3 C46 128.00(7) . .
C74 Rh3 C46 121.75(7) . .
C77 Rh3 C46 111.14(7) . .
C73 Rh3 C46 151.28(7) . .
C45 Rh3 C46 36.59(6) . .
C48 Rh3 C46 64.39(6) . .
C47 Rh3 C46 36.70(6) . .
C78 Rh3 Sn2 95.21(6) . .
C74 Rh3 Sn2 140.71(5) . .
C77 Rh3 Sn2 128.55(6) . .
C73 Rh3 Sn2 108.88(5) . .
C45 Rh3 Sn2 53.91(5) . .
C48 Rh3 Sn2 53.18(5) . .
C47 Rh3 Sn2 77.32(5) . .
C46 Rh3 Sn2 77.09(5) . .
C74 C73 C80 125.14(18) . .
C74 C73 Rh3 70.91(11) . .
C80 C73 Rh3 114.26(12) . .
C74 C73 H73A 117.4 . .
C80 C73 H73A 117.4 . .
Rh3 C73 H73A 84.8 . .
C73 C74 C75 124.74(17) . .
C73 C74 Rh3 71.24(11) . .
C75 C74 Rh3 112.06(12) . .
C73 C74 H74A 117.6 . .
C75 C74 H74A 117.6 . .
Rh3 C74 H74A 86.7 . .
C74 C75 C76 111.79(16) . .
C74 C75 H75A 109.3 . .
C76 C75 H75A 109.3 . .
C74 C75 H75B 109.3 . .
C76 C75 H75B 109.3 . .
H75A C75 H75B 107.9 . .
C77 C76 C75 111.53(16) . .
C77 C76 H76A 109.3 . .
C75 C76 H76A 109.3 . .
C77 C76 H76B 109.3 . .
C75 C76 H76B 109.3 . .
H76A C76 H76B 108.0 . .
C78 C77 C76 124.21(18) . .
C78 C77 Rh3 69.92(11) . .
C76 C77 Rh3 114.80(13) . .
C78 C77 H77A 116.1(14) . .
C76 C77 H77A 114.2(14) . .
Rh3 C77 H77A 108.0(13) . .
C77 C78 C79 125.07(18) . .
C77 C78 Rh3 71.70(11) . .
C79 C78 Rh3 111.60(13) . .
C77 C78 H78A 116.4(13) . .
C79 C78 H78A 113.6(13) . .
Rh3 C78 H78A 108.8(13) . .
C78 C79 C80 112.20(16) . .
C78 C79 H79A 109.2 . .
C80 C79 H79A 109.2 . .
C78 C79 H79B 109.2 . .
C80 C79 H79B 109.2 . .
H79A C79 H79B 107.9 . .
C73 C80 C79 111.41(16) . .
C73 C80 H80A 109.3 . .
C79 C80 H80A 109.3 . .
C73 C80 H80B 109.3 . .
C79 C80 H80B 109.3 . .
H80A C80 H80B 108.0 . .
C81 Rh4 C85 88.22(8) . .
C81 Rh4 C88 38.11(8) . .
C85 Rh4 C88 80.20(8) . .
C81 Rh4 C84 79.60(8) . .
C85 Rh4 C84 37.80(7) . .
C88 Rh4 C84 95.68(8) . .
C81 Rh4 C46 166.86(7) . .
C85 Rh4 C46 102.70(7) . .
C88 Rh4 C46 150.34(7) . .
C84 Rh4 C46 104.50(7) . .
C81 Rh4 C47 129.55(7) . .
C85 Rh4 C47 122.66(7) . .
C88 Rh4 C47 156.67(7) . .
C84 Rh4 C47 100.71(7) . .
C46 Rh4 C47 37.81(6) . .
C81 Rh4 C48 102.78(7) . .
C85 Rh4 C48 156.65(7) . .
C88 Rh4 C48 120.98(7) . .
C84 Rh4 C48 123.39(7) . .
C46 Rh4 C48 64.42(6) . .
C47 Rh4 C48 35.69(6) . .
C81 Rh4 C45 145.87(7) . .
C85 Rh4 C45 111.45(7) . .
C88 Rh4 C45 115.67(7) . .
C84 Rh4 C45 132.92(7) . .
C46 Rh4 C45 35.45(6) . .
C47 Rh4 C45 63.26(6) . .
C48 Rh4 C45 70.20(6) . .
C81 Rh4 Sn2 96.59(6) . .
C85 Rh4 Sn2 147.78(5) . .
C88 Rh4 Sn2 84.14(6) . .
C84 Rh4 Sn2 173.68(5) . .
C46 Rh4 Sn2 78.13(5) . .
C47 Rh4 Sn2 77.75(5) . .
C48 Rh4 Sn2 52.28(4) . .
C45 Rh4 Sn2 51.95(4) . .
C88 C81 C82 122.73(18) . .
C88 C81 Rh4 71.56(11) . .
C82 C81 Rh4 115.56(14) . .
C88 C81 H81A 118.6 . .
C82 C81 H81A 118.6 . .
Rh4 C81 H81A 83.1 . .
C81 C82 C83 112.86(16) . .
C81 C82 H82A 109.0 . .
C83 C82 H82A 109.0 . .
C81 C82 H82B 109.0 . .
C83 C82 H82B 109.0 . .
H82A C82 H82B 107.8 . .
C84 C83 C82 112.55(17) . .
C84 C83 H83A 109.1 . .
C82 C83 H83A 109.1 . .
C84 C83 H83B 109.1 . .
C82 C83 H83B 109.1 . .
H83A C83 H83B 107.8 . .
C85 C84 C83 123.12(18) . .
C85 C84 Rh4 70.45(11) . .
C83 C84 Rh4 113.18(14) . .
C85 C84 H84A 118.4 . .
C83 C84 H84A 118.4 . .
Rh4 C84 H84A 86.4 . .
C84 C85 C86 121.73(18) . .
C84 C85 Rh4 71.75(11) . .
C86 C85 Rh4 114.17(14) . .
C84 C85 H85A 119.1 . .
C86 C85 H85A 119.1 . .
Rh4 C85 H85A 84.3 . .
C85 C86 C87 112.78(17) . .
C85 C86 H86A 109.0 . .
C87 C86 H86A 109.0 . .
C85 C86 H86B 109.0 . .
C87 C86 H86B 109.0 . .
H86A C86 H86B 107.8 . .
C88 C87 C86 112.50(17) . .
C88 C87 H87A 109.1 . .
C86 C87 H87A 109.1 . .
C88 C87 H87B 109.1 . .
C86 C87 H87B 109.1 . .
H87A C87 H87B 107.8 . .
C81 C88 C87 124.06(19) . .
C81 C88 Rh4 70.33(11) . .
C87 C88 Rh4 111.85(14) . .
C81 C88 H88A 118.0 . .
C87 C88 H88A 118.0 . .
Rh4 C88 H88A 87.8 . .
C91 C89 C90 119.6(2) 2_975 .
C91 C89 H89A 120.2 2_975 .
C90 C89 H89A 120.2 . .
C91 C90 C89 120.2(2) . .
C91 C90 H90A 119.9 . .
C89 C90 H90A 119.9 . .
C90 C91 C89 120.2(2) . 2_975
C90 C91 H91A 119.9 . .
C89 C91 H91A 119.9 2_975 .

loop_
_geom_bond_atom_site_label_1
_geom_bond_atom_site_label_2
_geom_bond_distance
_geom_bond_site_symmetry_2
Sn1 C1 2.2675(19) .
Sn1 C4 2.2978(19) .
Sn1 Rh2 2.6999(3) .
Sn1 Rh1 2.7105(2) .
C1 C2 1.444(3) .
C1 Si1 1.9076(19) .
C1 Rh2 2.3355(18) .
C1 Rh1 2.4163(18) .
C2 C3 1.497(3) .
C2 C11 1.507(3) .
C2 Rh1 2.3293(18) .
C2 Rh2 2.3504(18) .
C3 C4 1.450(3) .
C3 C17 1.513(3) .
C3 Rh1 2.2799(18) .
C3 Rh2 2.3777(18) .
C4 Si2 1.911(2) .
C4 Rh2 2.2484(19) .
C4 Rh1 2.4499(18) .
Si1 C6 1.888(2) .
Si1 C5 1.894(2) .
Si1 C7 1.928(2) .
C5 H5A 0.9600 .
C5 H5B 0.9600 .
C5 H5C 0.9600 .
C6 H6A 0.9600 .
C6 H6B 0.9600 .
C6 H6C 0.9600 .
C7 C10 1.538(3) .
C7 C9 1.539(3) .
C7 C8 1.547(3) .
C8 H8A 0.9600 .
C8 H8B 0.9600 .
C8 H8C 0.9600 .
C9 H9A 0.9600 .
C9 H9B 0.9600 .
C9 H9C 0.9600 .
C10 H10A 0.9600 .
C10 H10B 0.9600 .
C10 H10C 0.9600 .
C11 C12 1.394(3) .
C11 C16 1.404(3) .
C12 C13 1.388(3) .
C12 H12A 0.9300 .
C13 C14 1.384(3) .
C13 H13A 0.9300 .
C14 C15 1.389(3) .
C14 H14A 0.9300 .
C15 C16 1.391(3) .
C15 H15A 0.9300 .
C16 H16A 0.9300 .
C17 C22 1.398(3) .
C17 C18 1.398(3) .
C18 C19 1.395(3) .
C18 H18A 0.9300 .
C19 C20 1.384(3) .
C19 H19A 0.9300 .
C20 C21 1.386(3) .
C20 H20A 0.9300 .
C21 C22 1.390(3) .
C21 H21A 0.9300 .
C22 H22A 0.9300 .
Si2 C24 1.879(2) .
Si2 C23 1.891(2) .
Si2 C25 1.927(2) .
C23 H23A 0.9600 .
C23 H23B 0.9600 .
C23 H23C 0.9600 .
C24 H24A 0.9600 .
C24 H24B 0.9600 .
C24 H24C 0.9600 .
C25 C26 1.534(3) .
C25 C27 1.538(3) .
C25 C28 1.551(3) .
C26 H26A 0.9600 .
C26 H26B 0.9600 .
C26 H26C 0.9600 .
C27 H27A 0.9600 .
C27 H27B 0.9600 .
C27 H27C 0.9600 .
C28 H28A 0.9600 .
C28 H28B 0.9600 .
C28 H28C 0.9600 .
Rh1 C30 2.1487(18) .
Rh1 C29 2.1660(19) .
Rh1 C33 2.1688(19) .
Rh1 C34 2.1698(19) .
C29 C30 1.408(3) .
C29 C36 1.513(3) .
C29 H29A 0.9300 .
C30 C31 1.521(3) .
C30 H30A 0.9300 .
C31 C32 1.536(3) .
C31 H31A 0.9700 .
C31 H31B 0.9700 .
C32 C33 1.515(3) .
C32 H32A 0.9700 .
C32 H32B 0.9700 .
C33 C34 1.404(3) .
C33 H33A 0.9300 .
C34 C35 1.524(3) .
C34 H34A 0.9300 .
C35 C36 1.532(3) .
C35 H35A 0.9700 .
C35 H35B 0.9700 .
C36 H36A 0.9700 .
C36 H36B 0.9700 .
Rh2 C41 2.134(2) .
Rh2 C40 2.1382(19) .
Rh2 C37 2.1556(19) .
Rh2 C44 2.180(2) .
C37 C44 1.392(3) .
C37 C38 1.515(3) .
C37 H37A 0.9300 .
C38 C39 1.536(3) .
C38 H38A 0.9700 .
C38 H38B 0.9700 .
C39 C40 1.525(3) .
C39 H39A 0.9700 .
C39 H39B 0.9700 .
C40 C41 1.409(3) .
C40 H40A 0.9300 .
C41 C42 1.516(3) .
C41 H41A 0.9300 .
C42 C43 1.527(3) .
C42 H42A 0.9700 .
C42 H42B 0.9700 .
C43 C44 1.514(3) .
C43 H43A 0.9700 .
C43 H43B 0.9700 .
C44 H44A 0.9300 .
Sn2 C48 2.2753(18) .
Sn2 C45 2.2859(18) .
Sn2 Rh3 2.7084(2) .
Sn2 Rh4 2.7254(2) .
C45 C46 1.457(3) .
C45 Si3 1.8980(19) .
C45 Rh3 2.2555(18) .
C45 Rh4 2.4664(18) .
C46 C47 1.488(2) .
C46 C55 1.514(3) .
C46 Rh4 2.2872(18) .
C46 Rh3 2.3730(18) .
C47 C48 1.442(3) .
C47 C61 1.508(3) .
C47 Rh4 2.3041(18) .
C47 Rh3 2.3523(18) .
C48 Si4 1.9043(18) .
C48 Rh3 2.3131(18) .
C48 Rh4 2.3947(18) .
Si3 C50 1.880(2) .
Si3 C49 1.888(2) .
Si3 C51 1.924(2) .
C49 H49A 0.9600 .
C49 H49B 0.9600 .
C49 H49C 0.9600 .
C50 H50A 0.9600 .
C50 H50B 0.9600 .
C50 H50C 0.9600 .
C51 C54 1.533(3) .
C51 C52 1.535(3) .
C51 C53 1.547(3) .
C52 H52A 0.9600 .
C52 H52B 0.9600 .
C52 H52C 0.9600 .
C53 H53A 0.9600 .
C53 H53B 0.9600 .
C53 H53C 0.9600 .
C54 H54A 0.9600 .
C54 H54B 0.9600 .
C54 H54C 0.9600 .
C55 C56 1.389(3) .
C55 C60 1.399(3) .
C56 C57 1.393(3) .
C56 H56A 0.9300 .
C57 C58 1.383(3) .
C57 H57A 0.9300 .
C58 C59 1.382(3) .
C58 H58A 0.9300 .
C59 C60 1.386(3) .
C59 H59A 0.9300 .
C60 H60A 0.9300 .
C61 C62 1.392(3) .
C61 C66 1.397(3) .
C62 C63 1.394(3) .
C62 H62A 0.9300 .
C63 C64 1.380(3) .
C63 H63A 0.9300 .
C64 C65 1.384(3) .
C64 H64A 0.9300 .
C65 C66 1.389(3) .
C65 H65A 0.9300 .
C66 H66A 0.9300 .
Si4 C67 1.880(2) .
Si4 C68 1.890(2) .
Si4 C69 1.921(2) .
C67 H67A 0.9600 .
C67 H67B 0.9600 .
C67 H67C 0.9600 .
C68 H68A 0.9600 .
C68 H68B 0.9600 .
C68 H68C 0.9600 .
C69 C71 1.537(3) .
C69 C72 1.540(3) .
C69 C70 1.547(3) .
C70 H70A 0.9600 .
C70 H70B 0.9600 .
C70 H70C 0.9600 .
C71 H71A 0.9600 .
C71 H71B 0.9600 .
C71 H71C 0.9600 .
C72 H72A 0.9600 .
C72 H72B 0.9600 .
C72 H72C 0.9600 .
Rh3 C78 2.1309(19) .
Rh3 C74 2.1516(18) .
Rh3 C77 2.1540(19) .
Rh3 C73 2.1559(18) .
C73 C74 1.397(3) .
C73 C80 1.521(3) .
C73 H73A 0.9300 .
C74 C75 1.516(3) .
C74 H74A 0.9300 .
C75 C76 1.537(3) .
C75 H75A 0.9700 .
C75 H75B 0.9700 .
C76 C77 1.527(3) .
C76 H76A 0.9700 .
C76 H76B 0.9700 .
C77 C78 1.409(3) .
C77 H77A 0.94(2) .
C78 C79 1.512(3) .
C78 H78A 0.92(2) .
C79 C80 1.535(3) .
C79 H79A 0.9700 .
C79 H79B 0.9700 .
C80 H80A 0.9700 .
C80 H80B 0.9700 .
Rh4 C81 2.1495(19) .
Rh4 C85 2.1610(19) .
Rh4 C88 2.166(2) .
Rh4 C84 2.1778(19) .
C81 C88 1.409(3) .
C81 C82 1.527(3) .
C81 H81A 0.9300 .
C82 C83 1.534(3) .
C82 H82A 0.9700 .
C82 H82B 0.9700 .
C83 C84 1.517(3) .
C83 H83A 0.9700 .
C83 H83B 0.9700 .
C84 C85 1.406(3) .
C84 H84A 0.9300 .
C85 C86 1.518(3) .
C85 H85A 0.9300 .
C86 C87 1.534(3) .
C86 H86A 0.9700 .
C86 H86B 0.9700 .
C87 C88 1.510(3) .
C87 H87A 0.9700 .
C87 H87B 0.9700 .
C88 H88A 0.9300 .
C89 C91 1.380(4) 2_975
C89 C90 1.385(4) .
C89 H89A 0.9300 .
C90 C91 1.372(4) .
C90 H90A 0.9300 .
C91 C89 1.380(4) 2_975
C91 H91A 0.9300 .
